data_4077133
loop_
_publ_author_name
'Yih, Kuang-Hway'
'Lee, Gene-Hsiang'
'Huang, Shou-Ling'
'Wang, Yu'

_publ_section_title
;
 Syntheses, Reactivity, and Stereochemistry of \h3-Allyl Dithio-Molybdenum
 Complexes:&#x00A0; Crystal Structures
 ofendo-[Mo(\h3-C3H5)(\h2-S2CNC4H8)(CO)(\h2-dppe)],endo-[Mo(\h3-C3H5){\h2-S2P(OEt)2}(CO)(\h2-dppe)],exo-,endo-[Mo(\h3-C3H5)(\h2-S2CNC4H8)(CO)(\h2-dppm)],
 andendo-[Mo(\h3-C3H5){\h2-S2P(OEt)2}(CO)(\h2-dppm)]
;
_journal_issue 26
_journal_name_full Organometallics
_journal_page_first 5767
_journal_paper_doi 10.1021/om0207156
_journal_volume 21
_journal_year 2002
_chemical_formula_sum 'C68.5 H71 Cl Mo2 N2 O2 P4 S4'
_chemical_formula_weight 1433.72
_chemical_name_systematic
; 

 ? 

;
_space_group_IT_number 2
_symmetry_cell_setting triclinic
_symmetry_space_group_name_Hall '-P 1'
_symmetry_space_group_name_H-M 'P -1'
_atom_sites_solution_hydrogens geom
_atom_sites_solution_primary direct
_atom_sites_solution_secondary difmap
_audit_creation_method SHELXL-97
_cell_angle_alpha 116.0641(3)
_cell_angle_beta 92.4616(3)
_cell_angle_gamma 99.2887(3)
_cell_formula_units_Z 2
_cell_length_a 13.1526(1)
_cell_length_b 15.8505(1)
_cell_length_c 17.4172(1)
_cell_measurement_reflns_used all
_cell_measurement_temperature 150(1)
_cell_measurement_theta_max 27.50
_cell_measurement_theta_min 1.31
_cell_volume 3192.35(4)
_computing_cell_refinement DENZO-SMN
_computing_data_collection 'NONIUS COLLECT'
_computing_data_reduction DENZO-SMN
_computing_molecular_graphics SHELXTL
_computing_publication_material SHELXTL
_computing_structure_refinement 'SHELXL-97 (Sheldrick, 1997)'
_computing_structure_solution 'SHELXS-97 (Sheldrick, 1990)'
_diffrn_ambient_temperature 150(1)
_diffrn_measured_fraction_theta_full 1.000
_diffrn_measured_fraction_theta_max 1.000
_diffrn_measurement_device_type 'NONIUS KappaCCD'
_diffrn_measurement_method 'phi and omega scans'
_diffrn_radiation_monochromator graphite
_diffrn_radiation_source 'fine-focus sealed tube'
_diffrn_radiation_type MoK\a
_diffrn_radiation_wavelength 0.71073
_diffrn_reflns_av_R_equivalents 0.0435
_diffrn_reflns_av_sigmaI/netI 0.0311
_diffrn_reflns_limit_h_max 14
_diffrn_reflns_limit_h_min -17
_diffrn_reflns_limit_k_max 20
_diffrn_reflns_limit_k_min -20
_diffrn_reflns_limit_l_max 22
_diffrn_reflns_limit_l_min -22
_diffrn_reflns_number 81709
_diffrn_reflns_theta_full 27.50
_diffrn_reflns_theta_max 27.50
_diffrn_reflns_theta_min 1.31
_diffrn_standards_decay_% 0
_exptl_absorpt_coefficient_mu 0.713
_exptl_absorpt_correction_T_max 0.851
_exptl_absorpt_correction_T_min 0.795
_exptl_absorpt_correction_type multi-scan
_exptl_crystal_colour orange-red
_exptl_crystal_density_diffrn 1.492
_exptl_crystal_density_meas ?
_exptl_crystal_density_method 'not measured'
_exptl_crystal_description block
_exptl_crystal_F_000 1474
_exptl_crystal_size_max 0.30
_exptl_crystal_size_mid 0.25
_exptl_crystal_size_min 0.25
_refine_diff_density_max 0.634
_refine_diff_density_min -0.880
_refine_diff_density_rms 0.098
_refine_ls_extinction_coef 0.0042(2)
_refine_ls_extinction_expression Fc^*^=kFc[1+0.001xFc^2^\l^3^/sin(2\q)]^-1/4^
_refine_ls_extinction_method SHELXL
_refine_ls_goodness_of_fit_ref 1.090
_refine_ls_hydrogen_treatment mixed
_refine_ls_matrix_type full
_refine_ls_number_parameters 799
_refine_ls_number_reflns 14649
_refine_ls_number_restraints 10
_refine_ls_restrained_S_all 1.099
_refine_ls_R_factor_all 0.0398
_refine_ls_R_factor_gt 0.0300
_refine_ls_shift/su_max 0.002
_refine_ls_shift/su_mean 0.000
_refine_ls_structure_factor_coef Fsqd
_refine_ls_weighting_details 'calc w=1/[\s^2^(Fo^2^)+(0.0394P)^2^+1.6603P] where P=(Fo^2^+2Fc^2^)/3'
_refine_ls_weighting_scheme calc
_refine_ls_wR_factor_gt 0.0754
_refine_ls_wR_factor_ref 0.0811
_reflns_number_gt 12387
_reflns_number_total 14649
_reflns_threshold_expression >2sigma(I)
_cod_data_source_file om0207156.cif
_cod_data_source_block ic8291
_cod_depositor_comments
;
The following automatic conversions were performed:

'_symmetry_cell_setting' value 'Triclinic' changed to 'triclinic'
according to /home/saulius/struct/CIF-dictionaries/cif_core.dic
dictionary named 'cif_core.dic' version 2.4.1 from 2010-06-29.

Automatic conversion script
Id: cif_fix_values 1715 2011-07-08 13:25:40Z adriana 

The following automatic conversions were performed:

'_exptl_crystal_density_meas' value 'not_measured' was changed to '?'
- the value is perceived as not measured.

Automatic conversion script
Id: cif_fix_values 3008 2015-01-20 13:52:24Z robertas 
;
_cod_original_sg_symbol_H-M P-1
_cod_original_formula_sum 'C68.50 H71 Cl Mo2 N2 O2 P4 S4'
_cod_database_code 4077133

loop_
_symmetry_equiv_pos_as_xyz
'x, y, z'
'-x, -y, -z'

loop_
_atom_site_label
_atom_site_type_symbol
_atom_site_fract_x
_atom_site_fract_y
_atom_site_fract_z
_atom_site_U_iso_or_equiv
_atom_site_adp_type
_atom_site_occupancy
_atom_site_symmetry_multiplicity
_atom_site_calc_flag
_atom_site_refinement_flags
_atom_site_disorder_assembly
_atom_site_disorder_group
Mo1 Mo 1.099337(13) -0.641494(12) -0.796833(11) 0.01925(5) Uani 1 1 d . . .
Mo2 Mo 0.453553(13) -0.036119(12) -0.298105(11) 0.01974(5) Uani 1 1 d . . .
S1 S 0.90901(4) -0.71503(4) -0.80759(3) 0.02408(11) Uani 1 1 d . . .
S2 S 1.04463(4) -0.80912(4) -0.93186(3) 0.02417(11) Uani 1 1 d . . .
S3 S 0.63520(4) -0.05921(4) -0.27557(3) 0.02847(12) Uani 1 1 d . A .
S4 S 0.53917(4) -0.08765(4) -0.44113(3) 0.02474(11) Uani 1 1 d . A .
P1 P 1.00419(4) -0.56525(4) -0.86352(3) 0.01884(11) Uani 1 1 d . . .
P2 P 1.21346(4) -0.55429(4) -0.85569(3) 0.01982(11) Uani 1 1 d . . .
P3 P 0.27414(4) -0.11050(4) -0.35856(3) 0.01909(11) Uani 1 1 d . A .
P4 P 0.41080(4) -0.20809(4) -0.32775(3) 0.01938(11) Uani 1 1 d . A .
O1 O 1.12971(14) -0.45118(12) -0.62884(10) 0.0363(4) Uani 1 1 d . . .
O2 O 0.38510(14) 0.02214(13) -0.11760(10) 0.0379(4) Uani 1 1 d . . .
N1 N 0.83928(14) -0.87242(12) -0.95579(11) 0.0239(4) Uani 1 1 d . . .
N2 N 0.72977(14) -0.11801(14) -0.41596(12) 0.0275(4) Uani 1 1 d . A .
C1 C 1.11679(17) -0.52340(16) -0.69318(14) 0.0258(4) Uani 1 1 d . . .
C2 C 1.26121(18) -0.68356(18) -0.78173(17) 0.0337(5) Uani 1 1 d . . .
H2A H 1.2670 -0.7502 -0.8204 0.040 Uiso 1 1 calc R . .
H2B H 1.3241 -0.6354 -0.7739 0.040 Uiso 1 1 calc R . .
C3 C 1.2136(2) -0.6699(2) -0.70940(19) 0.0436(6) Uani 1 1 d . . .
H3A H 1.2464 -0.6163 -0.6523 0.052 Uiso 1 1 calc R . .
C4 C 1.1160(2) -0.72460(19) -0.71587(17) 0.0390(6) Uani 1 1 d . . .
H4A H 1.0818 -0.7044 -0.6628 0.047 Uiso 1 1 calc R . .
H4B H 1.1080 -0.7950 -0.7488 0.047 Uiso 1 1 calc R . .
C5 C 0.92115(16) -0.80786(14) -0.90513(13) 0.0222(4) Uani 1 1 d . . .
C6 C 0.84593(18) -0.95630(16) -1.03686(14) 0.0278(5) Uani 1 1 d . . .
H6A H 0.9008 -0.9891 -1.0294 0.033 Uiso 1 1 calc R . .
H6B H 0.8599 -0.9378 -1.0834 0.033 Uiso 1 1 calc R . .
C7 C 0.73881(18) -1.01900(16) -1.05580(15) 0.0304(5) Uani 1 1 d . . .
H7A H 0.7345 -1.0575 -1.0237 0.037 Uiso 1 1 calc R . .
H7B H 0.7206 -1.0626 -1.1182 0.037 Uiso 1 1 calc R . .
C8 C 0.66820(18) -0.94598(17) -1.02463(15) 0.0317(5) Uani 1 1 d . . .
H8A H 0.6010 -0.9740 -1.0135 0.038 Uiso 1 1 calc R . .
H8B H 0.6549 -0.9222 -1.0673 0.038 Uiso 1 1 calc R . .
C9 C 0.73093(16) -0.86565(16) -0.94110(14) 0.0263(4) Uani 1 1 d . . .
H9A H 0.7176 -0.8023 -0.9317 0.032 Uiso 1 1 calc R . .
H9B H 0.7139 -0.8762 -0.8908 0.032 Uiso 1 1 calc R . .
C10 C 1.11714(16) -0.49489(15) -0.88235(14) 0.0241(4) Uani 1 1 d . . .
H10A H 1.1283 -0.4255 -0.8425 0.029 Uiso 1 1 calc R . .
H10B H 1.1138 -0.5052 -0.9428 0.029 Uiso 1 1 calc R . .
C11 C 0.92568(15) -0.47822(14) -0.80342(13) 0.0228(4) Uani 1 1 d . . .
C12 C 0.88366(18) -0.47558(17) -0.73095(15) 0.0308(5) Uani 1 1 d . . .
H12A H 0.8967 -0.5189 -0.7093 0.037 Uiso 1 1 calc R . .
C13 C 0.82196(19) -0.40868(19) -0.69000(17) 0.0418(6) Uani 1 1 d . . .
H13A H 0.7920 -0.4073 -0.6409 0.050 Uiso 1 1 calc R . .
C14 C 0.80424(19) -0.34444(19) -0.72050(19) 0.0458(7) Uani 1 1 d . . .
H14A H 0.7621 -0.2994 -0.6923 0.055 Uiso 1 1 calc R . .
C15 C 0.8469(2) -0.34541(18) -0.79078(18) 0.0415(6) Uani 1 1 d . . .
H15A H 0.8356 -0.3003 -0.8108 0.050 Uiso 1 1 calc R . .
C16 C 0.90696(19) -0.41242(16) -0.83308(16) 0.0326(5) Uani 1 1 d . . .
H16A H 0.9356 -0.4136 -0.8826 0.039 Uiso 1 1 calc R . .
C17 C 0.92275(16) -0.63369(14) -0.96755(13) 0.0218(4) Uani 1 1 d . . .
C18 C 0.81491(17) -0.64169(16) -0.97673(14) 0.0281(5) Uani 1 1 d . . .
H18A H 0.7818 -0.6082 -0.9280 0.034 Uiso 1 1 calc R . .
C19 C 0.7559(2) -0.69819(18) -1.05661(16) 0.0370(6) Uani 1 1 d . . .
H19A H 0.6827 -0.7034 -1.0622 0.044 Uiso 1 1 calc R . .
C20 C 0.8034(2) -0.74684(18) -1.12805(16) 0.0379(6) Uani 1 1 d . . .
H20A H 0.7631 -0.7844 -1.1829 0.046 Uiso 1 1 calc R . .
C21 C 0.9089(2) -0.74078(17) -1.11951(14) 0.0347(5) Uani 1 1 d . . .
H21A H 0.9413 -0.7746 -1.1686 0.042 Uiso 1 1 calc R . .
C22 C 0.96871(18) -0.68573(16) -1.03993(14) 0.0278(5) Uani 1 1 d . . .
H22A H 1.0414 -0.6834 -1.0346 0.033 Uiso 1 1 calc R . .
C23 C 1.27196(16) -0.60923(15) -0.95549(13) 0.0235(4) Uani 1 1 d . . .
C24 C 1.27021(18) -0.70717(16) -0.99667(15) 0.0306(5) Uani 1 1 d . . .
H24A H 1.2352 -0.7476 -0.9748 0.037 Uiso 1 1 calc R . .
C25 C 1.3195(2) -0.74620(19) -1.06974(17) 0.0403(6) Uani 1 1 d . . .
H25A H 1.3175 -0.8133 -1.0979 0.048 Uiso 1 1 calc R . .
C26 C 1.3714(2) -0.6879(2) -1.10168(16) 0.0390(6) Uani 1 1 d . . .
H26A H 1.4059 -0.7147 -1.1511 0.047 Uiso 1 1 calc R . .
C27 C 1.3731(2) -0.5904(2) -1.06146(16) 0.0373(6) Uani 1 1 d . . .
H27A H 1.4086 -0.5503 -1.0835 0.045 Uiso 1 1 calc R . .
C28 C 1.32329(18) -0.55121(17) -0.98942(14) 0.0311(5) Uani 1 1 d . . .
H28A H 1.3238 -0.4844 -0.9627 0.037 Uiso 1 1 calc R . .
C29 C 1.32337(16) -0.45875(14) -0.78780(13) 0.0218(4) Uani 1 1 d . . .
C30 C 1.42490(17) -0.47330(16) -0.79577(14) 0.0259(4) Uani 1 1 d . . .
H30A H 1.4371 -0.5333 -0.8367 0.031 Uiso 1 1 calc R . .
C31 C 1.50830(17) -0.40093(17) -0.74449(15) 0.0298(5) Uani 1 1 d . . .
H31A H 1.5772 -0.4114 -0.7510 0.036 Uiso 1 1 calc R . .
C32 C 1.49138(19) -0.31354(17) -0.68396(16) 0.0334(5) Uani 1 1 d . . .
H32A H 1.5485 -0.2636 -0.6496 0.040 Uiso 1 1 calc R . .
C33 C 1.3908(2) -0.29938(16) -0.67379(16) 0.0336(5) Uani 1 1 d . . .
H33A H 1.3789 -0.2401 -0.6313 0.040 Uiso 1 1 calc R . .
C34 C 1.30709(18) -0.37122(15) -0.72526(14) 0.0279(5) Uani 1 1 d . . .
H34A H 1.2383 -0.3607 -0.7178 0.034 Uiso 1 1 calc R . .
C35 C 0.40991(17) -0.00278(15) -0.18692(14) 0.0244(4) Uani 1 1 d . A .
C36 C 0.4036(5) 0.0879(4) -0.3136(5) 0.0208(14) Uani 0.511(9) 1 d PD A 1
H36A H 0.3871 0.0777 -0.3735 0.025 Uiso 0.511(9) 1 calc PR A 1
H36B H 0.3549 0.1208 -0.2745 0.025 Uiso 0.511(9) 1 calc PR A 1
C37 C 0.5088(4) 0.1162(3) -0.2800(3) 0.0272(14) Uani 0.511(9) 1 d PD A 1
H37A H 0.5632 0.1306 -0.3134 0.033 Uiso 0.511(9) 1 calc PR A 1
C38 C 0.5351(4) 0.1268(3) -0.1982(4) 0.0320(15) Uani 0.511(9) 1 d PD A 1
H38A H 0.4944 0.1634 -0.1529 0.038 Uiso 0.511(9) 1 calc PR A 1
H38B H 0.6101 0.1389 -0.1782 0.038 Uiso 0.511(9) 1 calc PR A 1
C36' C 0.3609(8) 0.0834(7) -0.3085(8) 0.018(3) Uiso 0.241(10) 1 d PD A 2
H36C H 0.3173 0.0637 -0.3637 0.022 Uiso 0.241(10) 1 calc PR A 2
H36D H 0.3308 0.1236 -0.2568 0.022 Uiso 0.241(10) 1 calc PR A 2
C37' C 0.4683(8) 0.1065(8) -0.3069(6) 0.028(3) Uiso 0.241(10) 1 d PD A 2
H37B H 0.4915 0.1047 -0.3615 0.034 Uiso 0.241(10) 1 calc PR A 2
C38' C 0.5485(5) 0.1197(5) -0.2441(6) 0.0407(17) Uiso 0.241(10) 1 d PD A 2
H38C H 0.5424 0.1638 -0.1837 0.049 Uiso 0.241(10) 1 calc PR A 2
H38D H 0.6201 0.1269 -0.2589 0.049 Uiso 0.241(10) 1 calc PR A 2
C36" C 0.3863(11) 0.0750(9) -0.3383(6) 0.018(3) Uiso 0.249(8) 1 d PD B 3
H36E H 0.4184 0.0865 -0.3840 0.022 Uiso 0.25 1 d P B 3
H36F H 0.3107 0.0710 -0.3415 0.022 Uiso 0.25 1 d P B 3
C37" C 0.4435(6) 0.1208(7) -0.2564(6) 0.034(3) Uiso 0.249(8) 1 d PD B 3
H37C H 0.4079 0.1548 -0.2049 0.040 Uiso 0.25 1 d P B 3
C38" C 0.5485(5) 0.1197(5) -0.2441(6) 0.0407(17) Uiso 0.249(8) 1 d PD B 3
H38E H 0.5820 0.1496 -0.1837 0.049 Uiso 0.25 1 d P B 3
H38F H 0.5926 0.1340 -0.2833 0.049 Uiso 0.25 1 d P B 3
C39 C 0.64461(16) -0.09199(15) -0.38285(13) 0.0239(4) Uani 1 1 d . . .
C40 C 0.74684(19) -0.14350(19) -0.50554(15) 0.0346(5) Uani 1 1 d . . .
H40A H 0.7225 -0.0993 -0.5249 0.042 Uiso 1 1 calc R A .
H40B H 0.7113 -0.2101 -0.5449 0.042 Uiso 1 1 calc R . .
C41 C 0.8644(2) -0.1327(2) -0.50063(17) 0.0412(6) Uani 1 1 d . A .
H41A H 0.8990 -0.0651 -0.4812 0.049 Uiso 1 1 calc R . .
H41B H 0.8853 -0.1732 -0.5571 0.049 Uiso 1 1 calc R . .
C42 C 0.8895(2) -0.1670(2) -0.43415(18) 0.0454(7) Uani 1 1 d . . .
H42A H 0.9637 -0.1437 -0.4096 0.054 Uiso 1 1 calc R A .
H42B H 0.8731 -0.2378 -0.4598 0.054 Uiso 1 1 calc R . .
C43 C 0.81951(19) -0.1228(2) -0.36584(17) 0.0392(6) Uani 1 1 d . A .
H43A H 0.7984 -0.1638 -0.3374 0.047 Uiso 1 1 calc R . .
H43B H 0.8545 -0.0582 -0.3215 0.047 Uiso 1 1 calc R . .
C44 C 0.26887(16) -0.22395(14) -0.35117(14) 0.0229(4) Uani 1 1 d . . .
H44A H 0.2314 -0.2256 -0.3036 0.027 Uiso 1 1 calc R A .
H44B H 0.2393 -0.2811 -0.4061 0.027 Uiso 1 1 calc R . .
C45 C 0.45276(17) -0.30321(14) -0.41883(13) 0.0231(4) Uani 1 1 d . . .
C46 C 0.55501(18) -0.31460(16) -0.40948(15) 0.0295(5) Uani 1 1 d . A .
H46A H 0.5974 -0.2776 -0.3556 0.035 Uiso 1 1 calc R . .
C47 C 0.5949(2) -0.37975(19) -0.47865(17) 0.0382(6) Uani 1 1 d . . .
H47A H 0.6649 -0.3863 -0.4722 0.046 Uiso 1 1 calc R A .
C48 C 0.5333(2) -0.43491(18) -0.55661(16) 0.0404(6) Uani 1 1 d . A .
H48A H 0.5605 -0.4799 -0.6036 0.048 Uiso 1 1 calc R . .
C49 C 0.4318(2) -0.42473(17) -0.56640(15) 0.0370(6) Uani 1 1 d . . .
H49A H 0.3894 -0.4632 -0.6201 0.044 Uiso 1 1 calc R A .
C50 C 0.39169(19) -0.35858(16) -0.49814(14) 0.0298(5) Uani 1 1 d . A .
H50A H 0.3223 -0.3511 -0.5056 0.036 Uiso 1 1 calc R . .
C51 C 0.42957(16) -0.24413(15) -0.24261(13) 0.0215(4) Uani 1 1 d . . .
C52 C 0.49337(16) -0.18297(16) -0.16582(14) 0.0249(4) Uani 1 1 d . A .
H52A H 0.5277 -0.1214 -0.1573 0.030 Uiso 1 1 calc R . .
C53 C 0.50747(18) -0.21084(17) -0.10130(14) 0.0288(5) Uani 1 1 d . . .
H53A H 0.5518 -0.1687 -0.0494 0.035 Uiso 1 1 calc R A .
C54 C 0.45689(18) -0.29988(17) -0.11290(15) 0.0307(5) Uani 1 1 d . A .
H54A H 0.4670 -0.3193 -0.0692 0.037 Uiso 1 1 calc R . .
C55 C 0.39113(19) -0.36105(16) -0.18874(15) 0.0318(5) Uani 1 1 d . . .
H55A H 0.3552 -0.4217 -0.1963 0.038 Uiso 1 1 calc R A .
C56 C 0.37801(18) -0.33360(15) -0.25321(14) 0.0268(4) Uani 1 1 d . A .
H56A H 0.3336 -0.3759 -0.3051 0.032 Uiso 1 1 calc R . .
C57 C 0.22123(16) -0.14730(14) -0.47036(13) 0.0215(4) Uani 1 1 d . . .
C58 C 0.26800(18) -0.10296(16) -0.51717(14) 0.0267(4) Uani 1 1 d . A .
H58A H 0.3309 -0.0567 -0.4927 0.032 Uiso 1 1 calc R . .
C59 C 0.2232(2) -0.12596(18) -0.59939(15) 0.0340(5) Uani 1 1 d . . .
H59A H 0.2542 -0.0942 -0.6304 0.041 Uiso 1 1 calc R A .
C60 C 0.13287(19) -0.19548(18) -0.63618(14) 0.0342(5) Uani 1 1 d . A .
H60A H 0.1018 -0.2110 -0.6922 0.041 Uiso 1 1 calc R . .
C61 C 0.08824(19) -0.24207(17) -0.59154(15) 0.0338(5) Uani 1 1 d . . .
H61A H 0.0277 -0.2911 -0.6176 0.041 Uiso 1 1 calc R A .
C62 C 0.13134(17) -0.21774(16) -0.50866(15) 0.0280(5) Uani 1 1 d . A .
H62A H 0.0994 -0.2493 -0.4778 0.034 Uiso 1 1 calc R . .
C63 C 0.17410(16) -0.05172(15) -0.29957(13) 0.0230(4) Uani 1 1 d . . .
C64 C 0.1308(2) 0.01032(19) -0.32224(16) 0.0379(6) Uani 1 1 d . A .
H64A H 0.1453 0.0141 -0.3737 0.046 Uiso 1 1 calc R . .
C65 C 0.0669(2) 0.0662(2) -0.27025(18) 0.0444(7) Uani 1 1 d . . .
H65A H 0.0388 0.1092 -0.2856 0.053 Uiso 1 1 calc R A .
C66 C 0.0436(2) 0.0598(2) -0.19599(18) 0.0429(6) Uani 1 1 d . A .
H66A H 0.0000 0.0986 -0.1602 0.051 Uiso 1 1 calc R . .
C67 C 0.0836(2) -0.0025(2) -0.17419(17) 0.0403(6) Uani 1 1 d . . .
H67A H 0.0662 -0.0080 -0.1240 0.048 Uiso 1 1 calc R A .
C68 C 0.14928(19) -0.05740(17) -0.22493(15) 0.0309(5) Uani 1 1 d . A .
H68A H 0.1777 -0.0994 -0.2086 0.037 Uiso 1 1 calc R . .
C69 C 0.9779(5) -0.5258(5) -0.5219(4) 0.077(3) Uani 0.50 1 d PD . .
H69A H 1.0221 -0.4684 -0.5164 0.092 Uiso 0.25 1 d PR C 1
H69B H 0.9728 -0.5687 -0.5822 0.092 Uiso 0.25 1 d PR C 1
H69C H 1.0068 -0.5441 -0.5753 0.092 Uiso 0.25 1 d PR C 2
H69D H 0.9643 -0.5807 -0.5112 0.092 Uiso 0.25 1 d PR C 2
Cl1 Cl 0.8683(3) -0.4902(2) -0.52960(15) 0.0972(8) Uani 0.50 1 d PD . .
Cl2 Cl 1.0668(5) -0.4360(4) -0.4399(3) 0.100(2) Uani 0.25 1 d PD . 2
Cl2' Cl 1.0665(4) -0.5651(3) -0.4943(3) 0.0715(11) Uani 0.25 1 d PD . 1

loop_
_atom_site_aniso_label
_atom_site_aniso_U_11
_atom_site_aniso_U_22
_atom_site_aniso_U_33
_atom_site_aniso_U_23
_atom_site_aniso_U_13
_atom_site_aniso_U_12
Mo1 0.01899(9) 0.01988(9) 0.02149(9) 0.01194(7) 0.00133(7) 0.00348(7)
Mo2 0.01927(9) 0.01796(9) 0.02147(9) 0.00904(7) 0.00346(7) 0.00180(7)
S1 0.0242(3) 0.0224(2) 0.0245(3) 0.0102(2) 0.0072(2) 0.0019(2)
S2 0.0199(2) 0.0229(2) 0.0289(3) 0.0107(2) 0.0051(2) 0.0046(2)
S3 0.0242(3) 0.0412(3) 0.0241(3) 0.0178(2) 0.0034(2) 0.0080(2)
S4 0.0218(2) 0.0324(3) 0.0221(2) 0.0133(2) 0.0032(2) 0.0080(2)
P1 0.0172(2) 0.0208(2) 0.0207(2) 0.0112(2) 0.00269(19) 0.0043(2)
P2 0.0170(2) 0.0209(2) 0.0234(3) 0.0114(2) 0.0032(2) 0.0043(2)
P3 0.0184(2) 0.0186(2) 0.0212(2) 0.0095(2) 0.0031(2) 0.0048(2)
P4 0.0186(2) 0.0187(2) 0.0206(2) 0.0087(2) 0.00160(19) 0.0037(2)
O1 0.0450(10) 0.0305(9) 0.0260(8) 0.0078(7) 0.0028(7) 0.0032(8)
O2 0.0485(11) 0.0419(10) 0.0228(8) 0.0121(7) 0.0096(7) 0.0139(8)
N1 0.0194(8) 0.0227(9) 0.0267(9) 0.0087(7) 0.0050(7) 0.0032(7)
N2 0.0225(9) 0.0386(11) 0.0271(9) 0.0183(8) 0.0056(7) 0.0104(8)
C1 0.0238(10) 0.0316(12) 0.0279(11) 0.0192(10) 0.0037(9) 0.0045(9)
C2 0.0268(11) 0.0347(12) 0.0488(14) 0.0255(11) -0.0007(10) 0.0124(10)
C3 0.0444(15) 0.0445(15) 0.0490(16) 0.0278(13) -0.0104(12) 0.0121(12)
C4 0.0481(15) 0.0398(14) 0.0446(14) 0.0327(12) -0.0007(12) 0.0110(12)
C5 0.0235(10) 0.0214(10) 0.0261(10) 0.0140(8) 0.0050(8) 0.0057(8)
C6 0.0277(11) 0.0260(11) 0.0260(11) 0.0087(9) 0.0051(9) 0.0046(9)
C7 0.0285(12) 0.0283(11) 0.0256(11) 0.0066(9) -0.0011(9) 0.0003(9)
C8 0.0248(11) 0.0379(13) 0.0281(11) 0.0126(10) -0.0011(9) 0.0030(10)
C9 0.0191(10) 0.0274(11) 0.0302(11) 0.0114(9) 0.0054(9) 0.0029(8)
C10 0.0195(10) 0.0273(11) 0.0329(11) 0.0200(9) 0.0046(9) 0.0054(8)
C11 0.0166(9) 0.0203(10) 0.0258(10) 0.0058(8) -0.0008(8) 0.0030(8)
C12 0.0247(11) 0.0301(12) 0.0290(11) 0.0068(9) 0.0045(9) 0.0014(9)
C13 0.0272(12) 0.0410(14) 0.0359(13) -0.0004(11) 0.0092(10) 0.0016(11)
C14 0.0241(12) 0.0313(13) 0.0588(17) -0.0010(12) -0.0028(12) 0.0096(10)
C15 0.0338(13) 0.0289(12) 0.0518(16) 0.0083(11) -0.0065(12) 0.0127(11)
C16 0.0322(12) 0.0287(12) 0.0362(12) 0.0130(10) -0.0008(10) 0.0103(10)
C17 0.0248(10) 0.0219(10) 0.0220(10) 0.0128(8) 0.0021(8) 0.0052(8)
C18 0.0241(11) 0.0280(11) 0.0271(11) 0.0099(9) 0.0012(9) 0.0003(9)
C19 0.0286(12) 0.0373(13) 0.0359(13) 0.0123(11) -0.0050(10) -0.0030(10)
C20 0.0448(15) 0.0319(12) 0.0267(12) 0.0085(10) -0.0076(11) -0.0026(11)
C21 0.0506(15) 0.0334(12) 0.0217(11) 0.0115(10) 0.0051(10) 0.0158(11)
C22 0.0320(12) 0.0335(12) 0.0240(10) 0.0158(9) 0.0054(9) 0.0138(10)
C23 0.0187(10) 0.0287(11) 0.0216(10) 0.0103(9) 0.0022(8) 0.0040(8)
C24 0.0278(11) 0.0290(11) 0.0370(12) 0.0153(10) 0.0094(10) 0.0082(9)
C25 0.0435(15) 0.0373(13) 0.0406(14) 0.0140(11) 0.0144(12) 0.0179(12)
C26 0.0399(14) 0.0490(15) 0.0324(12) 0.0184(12) 0.0179(11) 0.0169(12)
C27 0.0339(13) 0.0490(15) 0.0325(12) 0.0231(12) 0.0079(10) 0.0031(11)
C28 0.0326(12) 0.0310(12) 0.0276(11) 0.0127(10) 0.0046(9) 0.0027(10)
C29 0.0209(10) 0.0223(10) 0.0244(10) 0.0126(8) 0.0040(8) 0.0038(8)
C30 0.0222(10) 0.0288(11) 0.0251(10) 0.0102(9) 0.0050(8) 0.0064(9)
C31 0.0215(10) 0.0373(12) 0.0314(12) 0.0172(10) 0.0031(9) 0.0033(9)
C32 0.0313(12) 0.0290(12) 0.0354(12) 0.0153(10) -0.0045(10) -0.0057(10)
C33 0.0411(14) 0.0202(10) 0.0349(12) 0.0092(9) 0.0030(10) 0.0041(10)
C34 0.0270(11) 0.0254(11) 0.0331(12) 0.0138(9) 0.0062(9) 0.0076(9)
C35 0.0231(10) 0.0211(10) 0.0263(11) 0.0094(8) -0.0009(8) 0.0020(8)
C36 0.017(4) 0.017(2) 0.022(3) 0.006(2) -0.012(3) 0.000(2)
C37 0.023(3) 0.015(2) 0.046(3) 0.018(2) 0.002(3) -0.0014(19)
C38 0.030(2) 0.011(2) 0.038(3) -0.0001(19) -0.007(2) -0.0052(17)
C39 0.0217(10) 0.0271(10) 0.0256(10) 0.0142(9) 0.0046(8) 0.0048(8)
C40 0.0306(12) 0.0466(14) 0.0308(12) 0.0183(11) 0.0099(10) 0.0148(11)
C41 0.0295(13) 0.0542(16) 0.0402(14) 0.0193(12) 0.0137(11) 0.0131(12)
C42 0.0305(13) 0.0621(18) 0.0492(16) 0.0257(14) 0.0100(12) 0.0219(13)
C43 0.0251(12) 0.0619(17) 0.0412(14) 0.0292(13) 0.0064(10) 0.0193(12)
C44 0.0203(10) 0.0209(10) 0.0290(11) 0.0126(9) 0.0031(8) 0.0046(8)
C45 0.0288(11) 0.0198(10) 0.0230(10) 0.0113(8) 0.0056(8) 0.0057(8)
C46 0.0300(12) 0.0299(11) 0.0301(11) 0.0130(10) 0.0045(9) 0.0116(10)
C47 0.0414(14) 0.0407(14) 0.0418(14) 0.0214(12) 0.0152(12) 0.0225(12)
C48 0.0631(18) 0.0347(13) 0.0325(13) 0.0171(11) 0.0220(12) 0.0249(13)
C49 0.0560(16) 0.0309(12) 0.0228(11) 0.0106(10) 0.0047(11) 0.0095(12)
C50 0.0348(12) 0.0298(11) 0.0250(11) 0.0127(9) 0.0023(9) 0.0066(10)
C51 0.0202(10) 0.0243(10) 0.0226(10) 0.0111(8) 0.0057(8) 0.0092(8)
C52 0.0206(10) 0.0270(11) 0.0271(11) 0.0128(9) 0.0024(8) 0.0033(8)
C53 0.0262(11) 0.0364(12) 0.0251(11) 0.0150(10) 0.0023(9) 0.0070(10)
C54 0.0330(12) 0.0389(13) 0.0312(12) 0.0227(10) 0.0082(10) 0.0152(10)
C55 0.0362(13) 0.0264(11) 0.0392(13) 0.0192(10) 0.0099(10) 0.0091(10)
C56 0.0290(11) 0.0219(10) 0.0267(11) 0.0089(9) 0.0015(9) 0.0047(9)
C57 0.0207(10) 0.0222(10) 0.0219(10) 0.0086(8) 0.0033(8) 0.0089(8)
C58 0.0278(11) 0.0267(11) 0.0247(10) 0.0106(9) 0.0044(9) 0.0057(9)
C59 0.0384(13) 0.0404(13) 0.0282(11) 0.0179(10) 0.0076(10) 0.0131(11)
C60 0.0372(13) 0.0411(13) 0.0218(11) 0.0091(10) -0.0002(10) 0.0181(11)
C61 0.0258(11) 0.0311(12) 0.0345(12) 0.0061(10) -0.0036(10) 0.0069(10)
C62 0.0219(10) 0.0292(11) 0.0329(12) 0.0136(10) 0.0038(9) 0.0064(9)
C63 0.0217(10) 0.0234(10) 0.0252(10) 0.0113(8) 0.0052(8) 0.0066(8)
C64 0.0482(15) 0.0443(14) 0.0393(13) 0.0276(12) 0.0208(12) 0.0275(12)
C65 0.0549(17) 0.0451(15) 0.0517(16) 0.0284(13) 0.0238(14) 0.0353(14)
C66 0.0451(15) 0.0449(15) 0.0477(15) 0.0216(12) 0.0280(13) 0.0257(13)
C67 0.0447(15) 0.0507(15) 0.0393(14) 0.0269(12) 0.0245(12) 0.0216(13)
C68 0.0330(12) 0.0356(12) 0.0334(12) 0.0209(10) 0.0117(10) 0.0137(10)
C69 0.099(8) 0.068(7) 0.044(6) 0.024(4) 0.008(5) -0.031(5)
Cl1 0.132(2) 0.111(2) 0.0569(12) 0.0487(14) 0.0177(14) 0.0137(19)
Cl2 0.112(4) 0.108(4) 0.049(2) 0.038(3) -0.010(2) -0.068(3)
Cl2' 0.118(4) 0.056(2) 0.060(2) 0.0353(18) 0.046(2) 0.035(2)

loop_
_atom_type_symbol
_atom_type_description
_atom_type_scat_dispersion_real
_atom_type_scat_dispersion_imag
_atom_type_scat_source
C C 0.0033 0.0016 'International Tables Vol C Tables 4.2.6.8 and 6.1.1.4'
H H 0.0000 0.0000 'International Tables Vol C Tables 4.2.6.8 and 6.1.1.4'
N N 0.0061 0.0033 'International Tables Vol C Tables 4.2.6.8 and 6.1.1.4'
O O 0.0106 0.0060 'International Tables Vol C Tables 4.2.6.8 and 6.1.1.4'
P P 0.1023 0.0942 'International Tables Vol C Tables 4.2.6.8 and 6.1.1.4'
S S 0.1246 0.1234 'International Tables Vol C Tables 4.2.6.8 and 6.1.1.4'
Cl Cl 0.1484 0.1585 'International Tables Vol C Tables 4.2.6.8 and 6.1.1.4'
Mo Mo -1.6832 0.6857 'International Tables Vol C Tables 4.2.6.8 and 6.1.1.4'

loop_
_geom_angle_atom_site_label_1
_geom_angle_atom_site_label_2
_geom_angle_atom_site_label_3
_geom_angle
_geom_angle_site_symmetry_1
_geom_angle_site_symmetry_3
C1 Mo1 C3 79.82(10) . .
C1 Mo1 C4 90.42(9) . .
C3 Mo1 C4 34.90(10) . .
C1 Mo1 C2 99.62(9) . .
C3 Mo1 C2 34.12(10) . .
C4 Mo1 C2 61.71(9) . .
C1 Mo1 P2 87.34(6) . .
C3 Mo1 P2 103.42(8) . .
C4 Mo1 P2 137.53(7) . .
C2 Mo1 P2 76.89(6) . .
C1 Mo1 P1 86.12(6) . .
C3 Mo1 P1 163.92(7) . .
C4 Mo1 P1 154.21(7) . .
C2 Mo1 P1 144.04(6) . .
P2 Mo1 P1 67.889(17) . .
C1 Mo1 S1 102.07(7) . .
C3 Mo1 S1 115.02(8) . .
C4 Mo1 S1 80.34(7) . .
C2 Mo1 S1 136.08(6) . .
P2 Mo1 S1 141.421(19) . .
P1 Mo1 S1 75.444(18) . .
C1 Mo1 S2 170.48(7) . .
C3 Mo1 S2 102.95(7) . .
C4 Mo1 S2 87.03(7) . .
C2 Mo1 S2 87.25(6) . .
P2 Mo1 S2 100.727(18) . .
P1 Mo1 S2 92.190(18) . .
S1 Mo1 S2 68.459(17) . .
C35 Mo2 C37 97.24(13) . .
C35 Mo2 C36 95.7(2) . .
C37 Mo2 C36 35.68(11) . .
C35 Mo2 C37' 102.2(3) . .
C37 Mo2 C37' 16.16(16) . .
C36 Mo2 C37' 21.0(2) . .
C35 Mo2 C38' 88.3(2) . .
C37 Mo2 C38' 19.30(14) . .
C36 Mo2 C38' 53.46(17) . .
C37' Mo2 C38' 35.37(15) . .
C35 Mo2 C38 69.49(16) . .
C37 Mo2 C38 34.02(11) . .
C36 Mo2 C38 60.80(17) . .
C37' Mo2 C38 47.9(2) . .
C38' Mo2 C38 19.01(17) . .
C35 Mo2 P3 87.49(6) . .
C37 Mo2 P3 116.81(15) . .
C36 Mo2 P3 81.14(15) . .
C37' Mo2 P3 101.4(2) . .
C38' Mo2 P3 133.68(16) . .
C38 Mo2 P3 131.77(12) . .
C35 Mo2 C36' 88.1(3) . .
C37 Mo2 C36' 47.2(2) . .
C36 Mo2 C36' 13.0(2) . .
C37' Mo2 C36' 33.69(15) . .
C38' Mo2 C36' 63.6(3) . .
C38 Mo2 C36' 67.4(3) . .
P3 Mo2 C36' 70.2(3) . .
C35 Mo2 P4 88.19(6) . .
C37 Mo2 P4 173.20(12) . .
C36 Mo2 P4 148.07(14) . .
C37' Mo2 P4 164.6(2) . .
C38' Mo2 P4 158.46(17) . .
C38 Mo2 P4 147.48(12) . .
P3 Mo2 P4 67.348(17) . .
C36' Mo2 P4 137.5(3) . .
C35 Mo2 S3 102.14(6) . .
C37 Mo2 S3 93.21(14) . .
C36 Mo2 S3 127.91(17) . .
C37' Mo2 S3 106.9(2) . .
C38' Mo2 S3 78.39(15) . .
C38 Mo2 S3 80.47(12) . .
P3 Mo2 S3 147.26(2) . .
C36' Mo2 S3 140.3(2) . .
P4 Mo2 S3 81.600(19) . .
C35 Mo2 S4 171.01(6) . .
C37 Mo2 S4 84.86(12) . .
C36 Mo2 S4 91.1(2) . .
C37' Mo2 S4 82.3(3) . .
C38' Mo2 S4 91.0(2) . .
C38 Mo2 S4 109.15(15) . .
P3 Mo2 S4 99.399(18) . .
C36' Mo2 S4 99.6(3) . .
P4 Mo2 S4 89.155(18) . .
S3 Mo2 S4 68.958(17) . .
C5 S1 Mo1 88.65(7) . .
C5 S2 Mo1 86.69(7) . .
C39 S3 Mo2 89.20(7) . .
C39 S4 Mo2 85.83(7) . .
C17 P1 C11 101.46(9) . .
C17 P1 C10 105.91(10) . .
C11 P1 C10 105.13(10) . .
C17 P1 Mo1 122.23(7) . .
C11 P1 Mo1 122.10(7) . .
C10 P1 Mo1 97.73(7) . .
C29 P2 C23 99.74(10) . .
C29 P2 C10 106.30(10) . .
C23 P2 C10 103.97(10) . .
C29 P2 Mo1 121.26(7) . .
C23 P2 Mo1 125.29(7) . .
C10 P2 Mo1 97.79(7) . .
C63 P3 C57 101.48(9) . .
C63 P3 C44 108.22(10) . .
C57 P3 C44 104.84(10) . .
C63 P3 Mo2 117.47(7) . .
C57 P3 Mo2 124.50(7) . .
C44 P3 Mo2 98.92(7) . .
C45 P4 C51 101.71(9) . .
C45 P4 C44 107.24(10) . .
C51 P4 C44 105.45(9) . .
C45 P4 Mo2 122.53(7) . .
C51 P4 Mo2 121.60(7) . .
C44 P4 Mo2 96.27(6) . .
C5 N1 C9 124.25(18) . .
C5 N1 C6 123.75(18) . .
C9 N1 C6 111.88(17) . .
C39 N2 C40 124.53(18) . .
C39 N2 C43 123.31(19) . .
C40 N2 C43 112.15(18) . .
O1 C1 Mo1 178.4(2) . .
C3 C2 Mo1 71.18(14) . .
C2 C3 C4 120.9(3) . .
C2 C3 Mo1 74.70(14) . .
C4 C3 Mo1 73.11(14) . .
C3 C4 Mo1 71.99(14) . .
N1 C5 S2 122.91(16) . .
N1 C5 S1 121.56(16) . .
S2 C5 S1 115.53(12) . .
N1 C6 C7 102.46(17) . .
C6 C7 C8 102.91(18) . .
C7 C8 C9 103.06(18) . .
N1 C9 C8 103.34(17) . .
P1 C10 P2 95.10(10) . .
C12 C11 C16 119.2(2) . .
C12 C11 P1 122.86(17) . .
C16 C11 P1 117.99(17) . .
C11 C12 C13 119.5(2) . .
C14 C13 C12 120.5(3) . .
C15 C14 C13 120.4(2) . .
C14 C15 C16 119.9(3) . .
C15 C16 C11 120.6(2) . .
C22 C17 C18 118.4(2) . .
C22 C17 P1 118.75(16) . .
C18 C17 P1 122.71(16) . .
C19 C18 C17 120.5(2) . .
C20 C19 C18 120.2(2) . .
C21 C20 C19 119.8(2) . .
C20 C21 C22 120.6(2) . .
C21 C22 C17 120.4(2) . .
C24 C23 C28 118.9(2) . .
C24 C23 P2 121.45(17) . .
C28 C23 P2 119.65(17) . .
C25 C24 C23 120.3(2) . .
C26 C25 C24 120.3(2) . .
C25 C26 C27 119.9(2) . .
C28 C27 C26 120.2(2) . .
C27 C28 C23 120.5(2) . .
C30 C29 C34 118.7(2) . .
C30 C29 P2 120.55(16) . .
C34 C29 P2 120.75(16) . .
C31 C30 C29 120.6(2) . .
C32 C31 C30 120.2(2) . .
C33 C32 C31 119.6(2) . .
C32 C33 C34 120.5(2) . .
C33 C34 C29 120.4(2) . .
O2 C35 Mo2 176.83(19) . .
C37 C36 Mo2 71.9(3) . .
C38 C37 C36 118.0(5) . .
C38 C37 Mo2 78.4(2) . .
C36 C37 Mo2 72.4(3) . .
C37 C38 Mo2 67.6(2) . .
C37' C36' Mo2 66.6(6) . .
C36' C37' C38' 129.1(11) . .
C36' C37' Mo2 79.7(7) . .
C38' C37' Mo2 72.9(5) . .
C37' C38' Mo2 71.7(6) . .
N2 C39 S4 123.58(16) . .
N2 C39 S3 120.45(16) . .
S4 C39 S3 115.97(12) . .
N2 C40 C41 102.26(19) . .
C40 C41 C42 102.4(2) . .
C41 C42 C43 103.2(2) . .
N2 C43 C42 102.9(2) . .
P4 C44 P3 95.29(10) . .
C50 C45 C46 118.9(2) . .
C50 C45 P4 123.57(17) . .
C46 C45 P4 117.26(16) . .
C47 C46 C45 120.3(2) . .
C48 C47 C46 120.2(2) . .
C47 C48 C49 120.0(2) . .
C48 C49 C50 120.3(2) . .
C49 C50 C45 120.2(2) . .
C52 C51 C56 118.75(19) . .
C52 C51 P4 121.04(16) . .
C56 C51 P4 120.20(16) . .
C51 C52 C53 120.8(2) . .
C54 C53 C52 119.9(2) . .
C53 C54 C55 119.9(2) . .
C56 C55 C54 120.1(2) . .
C55 C56 C51 120.5(2) . .
C62 C57 C58 119.0(2) . .
C62 C57 P3 120.31(17) . .
C58 C57 P3 120.67(16) . .
C59 C58 C57 120.4(2) . .
C60 C59 C58 119.8(2) . .
C61 C60 C59 120.1(2) . .
C60 C61 C62 120.3(2) . .
C61 C62 C57 120.4(2) . .
C68 C63 C64 118.4(2) . .
C68 C63 P3 121.04(16) . .
C64 C63 P3 120.06(16) . .
C65 C64 C63 120.4(2) . .
C64 C65 C66 120.2(2) . .
C67 C66 C65 119.9(2) . .
C66 C67 C68 120.3(2) . .
C67 C68 C63 120.7(2) . .
Cl2 C69 C69 169.7(15) 2_744 2_744
Cl2 C69 Cl2' 96.9(8) 2_744 2_744
C69 C69 Cl2' 72.8(8) 2_744 2_744
Cl2 C69 Cl2' 117.5(9) 2_744 .
C69 C69 Cl2' 72.8(8) 2_744 .
Cl2' C69 Cl2' 145.6(4) 2_744 .
Cl2 C69 Cl1 63.6(7) 2_744 .
C69 C69 Cl1 106.5(10) 2_744 .
Cl2' C69 Cl1 37.7(3) 2_744 .
Cl2' C69 Cl1 163.4(5) . .
Cl2 C69 Cl2 174.5(8) 2_744 .
C69 C69 Cl2 4.8(7) 2_744 .
Cl2' C69 Cl2 77.7(4) 2_744 .
Cl2' C69 Cl2 68.0(4) . .
Cl1 C69 Cl2 111.1(5) . .
Cl2 C69 Cl1 141.1(9) 2_744 2_744
C69 C69 Cl1 48.7(7) 2_744 2_744
Cl2' C69 Cl1 119.4(4) 2_744 2_744
Cl2' C69 Cl1 28.25(19) . 2_744
Cl1 C69 Cl1 155.2(4) . 2_744
Cl2 C69 Cl1 44.1(3) . 2_744
Cl2' Cl1 Cl2 91.9(4) 2_744 2_744
Cl2' Cl1 C69 66.2(4) 2_744 .
Cl2 Cl1 C69 29.3(2) 2_744 .
Cl2' Cl1 C69 45.1(3) 2_744 2_744
Cl2 Cl1 C69 54.0(3) 2_744 2_744
C69 Cl1 C69 24.8(4) . 2_744
C69 Cl2 Cl1 87.1(7) 2_744 2_744
C69 Cl2 C69 5.5(8) 2_744 .
Cl1 Cl2 C69 81.9(4) 2_744 .
Cl1 Cl2' C69 76.1(3) 2_744 2_744
Cl1 Cl2' C69 106.6(4) 2_744 .
C69 Cl2' C69 34.4(4) 2_744 .

loop_
_geom_bond_atom_site_label_1
_geom_bond_atom_site_label_2
_geom_bond_distance
_geom_bond_site_symmetry_2
Mo1 C1 1.916(2) .
Mo1 C3 2.325(2) .
Mo1 C4 2.339(2) .
Mo1 C2 2.369(2) .
Mo1 P2 2.4336(5) .
Mo1 P1 2.4439(5) .
Mo1 S1 2.5467(6) .
Mo1 S2 2.6181(6) .
Mo2 C35 1.911(2) .
Mo2 C37 2.281(4) .
Mo2 C36 2.288(5) .
Mo2 C37' 2.310(11) .
Mo2 C38' 2.325(7) .
Mo2 C38 2.417(4) .
Mo2 P3 2.4217(5) .
Mo2 C36' 2.478(10) .
Mo2 P4 2.5012(5) .
Mo2 S3 2.5147(6) .
Mo2 S4 2.6250(5) .
S1 C5 1.726(2) .
S2 C5 1.709(2) .
S3 C39 1.722(2) .
S4 C39 1.712(2) .
P1 C17 1.827(2) .
P1 C11 1.830(2) .
P1 C10 1.840(2) .
P2 C29 1.831(2) .
P2 C23 1.836(2) .
P2 C10 1.851(2) .
P3 C63 1.824(2) .
P3 C57 1.836(2) .
P3 C44 1.849(2) .
P4 C45 1.827(2) .
P4 C51 1.829(2) .
P4 C44 1.846(2) .
O1 C1 1.178(3) .
O2 C35 1.173(3) .
N1 C5 1.325(3) .
N1 C9 1.471(3) .
N1 C6 1.472(3) .
N2 C39 1.324(3) .
N2 C40 1.468(3) .
N2 C43 1.470(3) .
C2 C3 1.377(4) .
C3 C4 1.398(4) .
C6 C7 1.517(3) .
C7 C8 1.528(3) .
C8 C9 1.532(3) .
C11 C12 1.386(3) .
C11 C16 1.400(3) .
C12 C13 1.398(3) .
C13 C14 1.384(4) .
C14 C15 1.364(4) .
C15 C16 1.388(3) .
C17 C22 1.396(3) .
C17 C18 1.399(3) .
C18 C19 1.389(3) .
C19 C20 1.383(4) .
C20 C21 1.373(4) .
C21 C22 1.387(3) .
C23 C24 1.391(3) .
C23 C28 1.401(3) .
C24 C25 1.390(3) .
C25 C26 1.382(4) .
C26 C27 1.384(4) .
C27 C28 1.381(3) .
C29 C30 1.394(3) .
C29 C34 1.395(3) .
C30 C31 1.388(3) .
C31 C32 1.384(3) .
C32 C33 1.384(3) .
C33 C34 1.387(3) .
C36 C37 1.400(4) .
C37 C38 1.381(4) .
C36' C37' 1.397(5) .
C37' C38' 1.408(5) .
C36" C37" 1.397(5) .
C40 C41 1.522(3) .
C41 C42 1.524(4) .
C42 C43 1.524(3) .
C45 C50 1.391(3) .
C45 C46 1.397(3) .
C46 C47 1.389(3) .
C47 C48 1.378(4) .
C48 C49 1.382(4) .
C49 C50 1.389(3) .
C51 C52 1.391(3) .
C51 C56 1.398(3) .
C52 C53 1.392(3) .
C53 C54 1.382(3) .
C54 C55 1.392(3) .
C55 C56 1.385(3) .
C57 C62 1.393(3) .
C57 C58 1.394(3) .
C58 C59 1.390(3) .
C59 C60 1.388(4) .
C60 C61 1.378(4) .
C61 C62 1.387(3) .
C63 C68 1.391(3) .
C63 C64 1.397(3) .
C64 C65 1.383(3) .
C65 C66 1.384(4) .
C66 C67 1.370(4) .
C67 C68 1.385(3) .
C69 Cl2 0.808(6) 2_744
C69 C69 0.921(12) 2_744
C69 Cl2' 1.557(8) 2_744
C69 Cl2' 1.557(7) .
C69 Cl1 1.651(7) .
C69 Cl2 1.722(8) .
C69 Cl1 2.106(7) 2_744
Cl1 Cl2' 1.041(5) 2_744
Cl1 Cl2 1.481(8) 2_744
Cl1 C69 2.106(7) 2_744
Cl2 C69 0.808(6) 2_744
Cl2 Cl1 1.481(8) 2_744
Cl2' Cl1 1.041(5) 2_744
Cl2' C69 1.557(8) 2_744
